data_2011052
loop_
_publ_author_name
'Sarkhel, Sanjay'
'Jain, Girish K.'
'Singh, Satywan'
'Subramanya, Hosahalli. S.'
'Maulik, Prakas R.'

_publ_section_title
;
 Dysobinin, a tetranortriterpenoid
;
_journal_issue 6
_journal_name_full 'Acta Crystallographica Section C'
_journal_page_first e253
_journal_page_last e254
_journal_paper_doi 10.1107/S0108270100006041
_journal_volume 56
_journal_year 2000
_chemical_formula_moiety 'C30 H38 O6'
_chemical_formula_sum 'C30 H38 O6'
_chemical_formula_weight 494.60
_chemical_melting_point 186.0(10)
_chemical_name_common Dysobinin
_chemical_name_systematic
;
6\b-acetoxyazadirone
;
_space_group_IT_number 18
_symmetry_cell_setting orthorhombic
_symmetry_space_group_name_Hall 'P 2 2ab'
_symmetry_space_group_name_H-M 'P 21 21 2'
_cell_angle_alpha 90.00
_cell_angle_beta 90.00
_cell_angle_gamma 90.00
_cell_formula_units_Z 4
_cell_length_a 12.426(3)
_cell_length_b 29.446(10)
_cell_length_c 7.450(9)
_cell_measurement_reflns_used 25
_cell_measurement_temperature 293(2)
_cell_measurement_theta_max 9.98
_cell_measurement_theta_min 5.84
_cell_volume 2726(3)
_computing_cell_refinement CAD-4-MACH/PC
_computing_data_collection 'CAD-4-MACH/PC (Enraf-Nonius, 1993)'
_computing_data_reduction 'NRCVAX (Gabe et al., 1989)'
_computing_molecular_graphics NRCVAX
_computing_publication_material SHELXL97
_computing_structure_refinement 'SHELXL97 (Sheldrick, 1997)'
_computing_structure_solution 'SHELXS97 (Sheldrick, 1990)'
_diffrn_ambient_temperature 293(2)
_diffrn_measurement_device_type 'Enraf-Nonius CAD-4'
_diffrn_measurement_method \w-2\q
_diffrn_radiation_monochromator graphite
_diffrn_radiation_source 'fine-focus sealed tube'
_diffrn_radiation_type MoK\a
_diffrn_radiation_wavelength .7093
_diffrn_reflns_av_R_equivalents .050
_diffrn_reflns_av_sigmaI/netI .0597
_diffrn_reflns_limit_h_max 13
_diffrn_reflns_limit_h_min 0
_diffrn_reflns_limit_k_max 31
_diffrn_reflns_limit_k_min 0
_diffrn_reflns_limit_l_max 8
_diffrn_reflns_limit_l_min -8
_diffrn_reflns_number 4725
_diffrn_reflns_theta_full 24.94
_diffrn_reflns_theta_max 24.94
_diffrn_reflns_theta_min 2.14
_diffrn_standards_decay_% <0.5
_diffrn_standards_interval_time 60
_diffrn_standards_number 3
_exptl_absorpt_coefficient_mu .083
_exptl_absorpt_correction_type none
_exptl_crystal_colour colourless
_exptl_crystal_density_diffrn 1.205
_exptl_crystal_density_method 'not measured'
_exptl_crystal_description block
_exptl_crystal_F_000 1064
_exptl_crystal_size_max .3
_exptl_crystal_size_mid .25
_exptl_crystal_size_min .2
_refine_diff_density_max .209
_refine_diff_density_min -.216
_refine_ls_extinction_method none
_refine_ls_goodness_of_fit_ref .971
_refine_ls_hydrogen_treatment constr
_refine_ls_matrix_type full
_refine_ls_number_parameters 332
_refine_ls_number_reflns 2658
_refine_ls_number_restraints 0
_refine_ls_restrained_S_all .971
_refine_ls_R_factor_all .094
_refine_ls_R_factor_gt .045
_refine_ls_shift/su_max .004
_refine_ls_shift/su_mean .000
_refine_ls_structure_factor_coef Fsqd
_refine_ls_weighting_details 'calc w = 1/[\s^2^(Fo^2^)+(0.0716P)^2^] where P = (Fo^2^+2Fc^2^)/3'
_refine_ls_weighting_scheme calc
_refine_ls_wR_factor_ref .127
_reflns_number_gt 1552
_reflns_number_total 2658
_reflns_threshold_expression I>2\s(I)
_cod_data_source_file qb0200.cif
_cod_data_source_block I
_cod_depositor_comments
;
The following automatic conversions were performed:
'_symmetry_cell_setting' value 'Orthorhombic' changed to 'orthorhombic'
according to '/home/saulius/struct/CIF-dictionaries/cif_core.dic'
dictionary named 'cif_core.dic' version 2.4.1 from 2010-06-29.

Automatic conversion script
Id: cif_fix_enum 1527 2010-12-29 10:47:43Z saulius 

The following automatic conversions were performed:

'_chemical_melting_point' value '185-187' was changed to '186.0(10)'
- the average value was taken and precision was estimated.

Automatic conversion script
Id: cif_fix_values 1646 2011-03-28 12:23:43Z adriana 

The following automatic conversions were performed:

'_chemical_melting_point' value '185-187' was changed to '186.0(10)'
- the average value was taken and precision was
estimated.

'_symmetry_cell_setting' value 'Orthorhombic' changed to
'orthorhombic' according to
/home/saulius/struct/CIF-dictionaries/cif_core.dic dictionary named
'cif_core.dic' version 2.4.1 from 2010-06-29.

Automatic conversion script
Id: cif_fix_values 1715 2011-07-08 13:25:40Z adriana 
;
_cod_database_code 2011052
_cod_database_fobs_code 2011052

loop_
_symmetry_equiv_pos_as_xyz
'x, y, z'
'-x, -y, z'
'x+1/2, -y+1/2, -z'
'-x+1/2, y+1/2, -z'

loop_
_atom_site_label
_atom_site_fract_x
_atom_site_fract_y
_atom_site_fract_z
_atom_site_U_iso_or_equiv
_atom_site_adp_type
_atom_site_calc_flag
_atom_site_refinement_flags
_atom_site_occupancy
_atom_site_disorder_assembly
_atom_site_disorder_group
_atom_site_type_symbol
C1 .5522(4) .20231(14) -.4011(7) .0530(12) Uani d . 1 . . C
H1 .5952 .2074 -.5014 .064 Uiso calc R 1 . . H
C2 .4454(4) .20615(15) -.4158(7) .0560(13) Uani d . 1 . . C
H2 .4154 .2132 -.5268 .067 Uiso calc R 1 . . H
C3 .3757(4) .19959(15) -.2635(7) .0505(12) Uani d . 1 . . C
C4 .4114(3) .16855(13) -.1116(6) .0434(10) Uani d . 1 . . C
C5 .5318(3) .15358(13) -.1361(6) .0369(10) Uani d . 1 . . C
H5 .5299 .1282 -.2211 .044 Uiso calc R 1 . . H
C6 .5859(3) .13497(13) .0319(5) .0366(10) Uani d . 1 . . C
H6 .5976 .1600 .1164 .044 Uiso calc R 1 . . H
C7 .6929(3) .11292(13) -.0093(6) .0386(10) Uani d . 1 . . C
H7 .7246 .1010 .1015 .046 Uiso calc R 1 . . H
C8 .7723(3) .14516(13) -.1002(5) .0378(10) Uani d . 1 . . C
C9 .7167(3) .16775(13) -.2628(6) .0408(10) Uani d . 1 . . C
H9 .7006 .1425 -.3439 .049 Uiso calc R 1 . . H
C10 .6047(3) .18990(12) -.2243(6) .0395(10) Uani d . 1 . . C
C11 .7943(4) .19789(15) -.3699(7) .0567(13) Uani d . 1 . . C
H11A .7641 .2030 -.4882 .068 Uiso calc R 1 . . H
H11B .7993 .2272 -.3107 .068 Uiso calc R 1 . . H
C12 .9079(4) .17854(15) -.3914(8) .0595(13) Uani d . 1 . . C
H12A .9315 .1837 -.5138 .071 Uiso calc R 1 . . H
H12B .9561 .1951 -.3127 .071 Uiso calc R 1 . . H
C13 .9177(3) .12814(14) -.3503(6) .0436(11) Uani d . 1 . . C
C14 .8701(3) .11853(15) -.1653(6) .0429(11) Uani d . 1 . . C
C15 .9288(3) .08938(17) -.0770(7) .0612(14) Uani d . 1 . . C
H15 .9113 .0787 .0369 .073 Uiso calc R 1 . . H
C16 1.0278(4) .07475(19) -.1786(7) .0665(14) Uani d . 1 . . C
H16A 1.0178 .0453 -.2345 .080 Uiso calc R 1 . . H
H16B 1.0905 .0737 -.1012 .080 Uiso calc R 1 . . H
C17 1.0373(3) .11232(16) -.3181(6) .0514(12) Uani d . 1 . . C
H17 1.0744 .1377 -.2596 .062 Uiso calc R 1 . . H
C18 .6104(4) .23541(13) -.1177(7) .0567(12) Uani d . 1 . . C
H18A .6636 .2548 -.1707 .085 Uiso calc R 1 . . H
H18B .6294 .2293 .0048 .085 Uiso calc R 1 . . H
H18C .5415 .2501 -.1215 .085 Uiso calc R 1 . . H
C19 .8142(4) .17862(15) .0437(7) .0533(13) Uani d . 1 . . C
H19A .7546 .1948 .0951 .080 Uiso calc R 1 . . H
H19B .8630 .1998 -.0108 .080 Uiso calc R 1 . . H
H19C .8510 .1620 .1362 .080 Uiso calc R 1 . . H
C20 .8665(4) .09888(17) -.4957(7) .0632(14) Uani d . 1 . . C
H20A .8705 .0675 -.4614 .095 Uiso calc R 1 . . H
H20B .9043 .1033 -.6068 .095 Uiso calc R 1 . . H
H20C .7925 .1074 -.5106 .095 Uiso calc R 1 . . H
C21 .3378(3) .12663(15) -.1320(7) .0563(13) Uani d . 1 . . C
H21A .2643 .1355 -.1132 .084 Uiso calc R 1 . . H
H21B .3576 .1041 -.0448 .084 Uiso calc R 1 . . H
H21C .3457 .1142 -.2504 .084 Uiso calc R 1 . . H
C22 .3872(4) .19110(16) .0708(7) .0580(13) Uani d . 1 . . C
H22A .4352 .2162 .0887 .087 Uiso calc R 1 . . H
H22B .3971 .1693 .1652 .087 Uiso calc R 1 . . H
H22C .3142 .2018 .0719 .087 Uiso calc R 1 . . H
C23 .5317(4) .09469(16) .2938(6) .0491(12) Uani d . 1 . . C
C24 .4538(5) .0605(2) .3631(9) .0865(19) Uani d . 1 . . C
H24A .4886 .0418 .4512 .130 Uiso calc R 1 . . H
H24B .4290 .0419 .2658 .130 Uiso calc R 1 . . H
H24C .3937 .0758 .4170 .130 Uiso calc R 1 . . H
C25 .6823(4) .03282(16) -.0757(9) .0631(14) Uani d . 1 . . C
C26 .6692(5) .00027(19) -.2274(9) .100(2) Uani d . 1 . . C
H26A .7262 -.0217 -.2241 .151 Uiso calc R 1 . . H
H26B .6717 .0165 -.3391 .151 Uiso calc R 1 . . H
H26C .6012 -.0149 -.2167 .151 Uiso calc R 1 . . H
C27 1.1592(5) .1305(2) -.5814(9) .093(2) Uani d . 1 . . C
H27 1.1677 .1611 -.5540 .112 Uiso calc R 1 . . H
C28 1.1738(5) .0660(3) -.7169(9) .093(2) Uani d . 1 . . C
H28 1.1937 .0438 -.7990 .111 Uiso calc R 1 . . H
C29 1.1116(4) .0592(2) -.5754(9) .0836(18) Uani d . 1 . . C
H29 1.0805 .0317 -.5421 .100 Uiso calc R 1 . . H
C30 1.1005(3) .10115(19) -.4833(7) .0586(13) Uani d . 1 . . C
O1 .2865(3) .21722(12) -.2605(5) .0750(11) Uani d . 1 . . O
O2 .5170(2) .10160(9) .1151(4) .0449(7) Uani d . 1 . . O
O3 .5977(3) .11443(13) .3781(5) .0717(10) Uani d . 1 . . O
O4 .6716(2) .07566(9) -.1334(4) .0424(7) Uani d . 1 . . O
O5 .6998(4) .02250(12) .0759(6) .0955(14) Uani d . 1 . . O
O6 1.2042(4) .1096(2) -.7251(6) .1188(17) Uani d . 1 . . O

loop_
_atom_site_aniso_label
_atom_site_aniso_U_11
_atom_site_aniso_U_22
_atom_site_aniso_U_33
_atom_site_aniso_U_12
_atom_site_aniso_U_13
_atom_site_aniso_U_23
C1 .064(3) .045(3) .050(3) .014(2) .004(3) .009(3)
C2 .063(3) .060(3) .045(3) .022(2) -.008(3) .009(3)
C3 .047(3) .046(3) .058(3) .012(2) -.016(3) -.004(3)
C4 .044(2) .037(2) .049(3) .0053(19) -.002(2) -.007(2)
C5 .041(2) .033(2) .037(2) .0038(17) -.005(2) -.007(2)
C6 .039(2) .038(2) .033(2) -.0029(18) .002(2) .000(2)
C7 .044(2) .038(2) .033(2) .0011(19) -.007(2) -.001(2)
C8 .041(2) .039(2) .034(2) -.0041(19) -.004(2) -.002(2)
C9 .049(2) .032(2) .041(2) .0017(18) .000(2) .006(2)
C10 .046(2) .029(2) .044(2) .0017(17) .000(2) .003(2)
C11 .056(3) .052(3) .063(3) .005(2) .013(3) .015(3)
C12 .052(3) .063(3) .064(3) -.007(2) .014(3) .012(3)
C13 .043(2) .047(3) .041(3) .001(2) -.002(2) .006(2)
C14 .036(2) .052(3) .041(3) -.003(2) .000(2) .004(2)
C15 .050(3) .084(4) .049(3) .015(3) .001(2) .020(3)
C16 .045(3) .092(4) .062(3) .022(3) -.002(3) .008(3)
C17 .042(2) .062(3) .049(3) -.002(2) .002(2) -.006(3)
C18 .059(3) .039(2) .072(3) .001(2) .004(3) -.003(3)
C19 .047(3) .054(3) .059(3) -.009(2) -.005(2) .002(2)
C20 .047(3) .088(4) .054(3) .008(3) -.004(2) -.005(3)
C21 .042(2) .062(3) .065(3) -.001(2) -.003(3) -.001(3)
C22 .058(3) .054(3) .062(3) .012(2) .004(3) -.010(3)
C23 .049(3) .058(3) .041(3) .009(2) .000(2) .005(3)
C24 .083(4) .096(4) .081(4) -.001(3) .013(4) .040(4)
C25 .061(3) .044(3) .084(4) .000(2) -.012(3) .010(3)
C26 .124(5) .049(3) .129(5) -.001(3) -.016(5) -.026(4)
C27 .096(4) .093(4) .091(5) .016(4) .043(4) .010(4)
C28 .075(4) .136(6) .068(4) .037(4) .016(4) -.027(5)
C29 .062(3) .102(5) .087(5) .010(3) .004(4) -.023(4)
C30 .038(2) .081(4) .057(3) .001(3) .000(3) .001(3)
O1 .057(2) .081(2) .086(3) .0300(18) -.004(2) .011(2)
O2 .0440(16) .0502(16) .0404(18) -.0007(14) .0017(14) .0060(15)
O3 .075(2) .098(3) .0426(19) -.001(2) -.007(2) .003(2)
O4 .0466(15) .0349(15) .0457(17) .0031(13) -.0031(15) .0018(16)
O5 .136(4) .058(2) .093(3) .004(2) -.030(3) .031(2)
O6 .117(4) .149(5) .091(3) .027(4) .049(3) .014(4)

loop_
_atom_type_symbol
_atom_type_description
_atom_type_scat_dispersion_real
_atom_type_scat_dispersion_imag
_atom_type_scat_source
C C .0033 .0016 'International Tables Vol C Tables 4.2.6.8 and 6.1.1.4'
H H .0000 .0000 'International Tables Vol C Tables 4.2.6.8 and 6.1.1.4'
O O .0106 .0060 'International Tables Vol C Tables 4.2.6.8 and 6.1.1.4'

loop_
_geom_angle_atom_site_label_1
_geom_angle_atom_site_label_2
_geom_angle_atom_site_label_3
_geom_angle
C2 C1 C10 121.3(4)
C2 C1 H1 119.4
C10 C1 H1 119.4
C1 C2 C3 121.4(5)
C1 C2 H2 119.3
C3 C2 H2 119.3
O1 C3 C2 120.1(4)
O1 C3 C4 120.4(5)
C2 C3 C4 119.4(4)
C3 C4 C22 109.9(3)
C3 C4 C21 103.6(4)
C22 C4 C21 108.4(4)
C3 C4 C5 111.1(4)
C22 C4 C5 114.2(4)
C21 C4 C5 109.2(3)
C6 C5 C10 109.8(3)
C6 C5 C4 115.2(3)
C10 C5 C4 114.4(3)
C6 C5 H5 105.5
C10 C5 H5 105.5
C4 C5 H5 105.5
O2 C6 C7 108.5(3)
O2 C6 C5 109.6(3)
C7 C6 C5 112.1(3)
O2 C6 H6 108.9
C7 C6 H6 108.9
C5 C6 H6 108.9
O4 C7 C6 107.0(3)
O4 C7 C8 107.7(3)
C6 C7 C8 113.0(3)
O4 C7 H7 109.7
C6 C7 H7 109.7
C8 C7 H7 109.7
C14 C8 C7 109.6(3)
C14 C8 C9 109.1(3)
C7 C8 C9 109.1(3)
C14 C8 C19 106.2(3)
C7 C8 C19 107.8(3)
C9 C8 C19 114.8(3)
C11 C9 C8 112.1(3)
C11 C9 C10 114.4(3)
C8 C9 C10 115.7(3)
C11 C9 H9 104.3
C8 C9 H9 104.3
C10 C9 H9 104.3
C1 C10 C5 106.5(3)
C1 C10 C18 104.8(3)
C5 C10 C18 113.8(4)
C1 C10 C9 108.9(3)
C5 C10 C9 108.1(3)
C18 C10 C9 114.3(3)
C12 C11 C9 114.7(3)
C12 C11 H11A 108.6
C9 C11 H11A 108.6
C12 C11 H11B 108.6
C9 C11 H11B 108.6
H11A C11 H11B 107.6
C13 C12 C11 114.6(4)
C13 C12 H12A 108.6
C11 C12 H12A 108.6
C13 C12 H12B 108.6
C11 C12 H12B 108.6
H12A C12 H12B 107.6
C12 C13 C20 112.0(4)
C12 C13 C14 109.4(4)
C20 C13 C14 112.1(3)
C12 C13 C17 113.3(4)
C20 C13 C17 109.5(4)
C14 C13 C17 100.0(3)
C15 C14 C8 128.6(4)
C15 C14 C13 111.1(4)
C8 C14 C13 120.0(4)
C14 C15 C16 113.0(4)
C14 C15 H15 123.5
C16 C15 H15 123.5
C15 C16 C17 101.5(4)
C15 C16 H16A 111.5
C17 C16 H16A 111.5
C15 C16 H16B 111.5
C17 C16 H16B 111.5
H16A C16 H16B 109.3
C30 C17 C16 116.3(4)
C30 C17 C13 115.8(4)
C16 C17 C13 104.2(3)
C30 C17 H17 106.6
C16 C17 H17 106.6
C13 C17 H17 106.6
C10 C18 H18A 109.5
C10 C18 H18B 109.5
H18A C18 H18B 109.5
C10 C18 H18C 109.5
H18A C18 H18C 109.5
H18B C18 H18C 109.5
C8 C19 H19A 109.5
C8 C19 H19B 109.5
H19A C19 H19B 109.5
C8 C19 H19C 109.5
H19A C19 H19C 109.5
H19B C19 H19C 109.5
C13 C20 H20A 109.5
C13 C20 H20B 109.5
H20A C20 H20B 109.5
C13 C20 H20C 109.5
H20A C20 H20C 109.5
H20B C20 H20C 109.5
C4 C21 H21A 109.5
C4 C21 H21B 109.5
H21A C21 H21B 109.5
C4 C21 H21C 109.5
H21A C21 H21C 109.5
H21B C21 H21C 109.5
C4 C22 H22A 109.5
C4 C22 H22B 109.5
H22A C22 H22B 109.5
C4 C22 H22C 109.5
H22A C22 H22C 109.5
H22B C22 H22C 109.5
O3 C23 O2 122.6(4)
O3 C23 C24 126.7(5)
O2 C23 C24 110.7(5)
C23 C24 H24A 109.5
C23 C24 H24B 109.5
H24A C24 H24B 109.5
C23 C24 H24C 109.5
H24A C24 H24C 109.5
H24B C24 H24C 109.5
O5 C25 O4 124.3(5)
O5 C25 C26 125.1(5)
O4 C25 C26 110.6(5)
C25 C26 H26A 109.5
C25 C26 H26B 109.5
H26A C26 H26B 109.5
C25 C26 H26C 109.5
H26A C26 H26C 109.5
H26B C26 H26C 109.5
C30 C27 O6 111.3(6)
C30 C27 H27 124.4
O6 C27 H27 124.4
C29 C28 O6 110.3(6)
C29 C28 H28 124.8
O6 C28 H28 124.8
C28 C29 C30 108.0(6)
C28 C29 H29 126.0
C30 C29 H29 126.0
C27 C30 C29 104.1(5)
C27 C30 C17 126.2(5)
C29 C30 C17 129.7(5)
C23 O2 C6 116.3(3)
C25 O4 C7 119.1(4)
C28 O6 C27 106.3(5)

loop_
_geom_bond_atom_site_label_1
_geom_bond_atom_site_label_2
_geom_bond_site_symmetry_2
_geom_bond_distance
_geom_bond_publ_flag
C1 C2 . 1.337(6) ?
C1 C10 . 1.514(6) ?
C1 H1 . .9300 ?
C2 C3 . 1.440(7) ?
C2 H2 . .9300 ?
C3 O1 . 1.225(5) ?
C3 C4 . 1.521(6) ?
C4 C22 . 1.542(7) ?
C4 C21 . 1.544(6) ?
C4 C5 . 1.570(5) ?
C5 C6 . 1.523(6) ?
C5 C10 . 1.548(5) ?
C5 H5 . .9800 ?
C6 O2 . 1.444(4) ?
C6 C7 . 1.510(5) ?
C6 H6 . .9800 ?
C7 O4 . 1.459(5) ?
C7 C8 . 1.527(5) ?
C7 H7 . .9800 ?
C8 C14 . 1.525(5) ?
C8 C9 . 1.545(6) ?
C8 C19 . 1.547(6) ?
C9 C11 . 1.534(6) ?
C9 C10 . 1.564(6) ?
C9 H9 . .9800 ?
C10 C18 . 1.559(6) ?
C11 C12 . 1.531(6) ?
C11 H11A . .9700 ?
C11 H11B . .9700 ?
C12 C13 . 1.520(6) ?
C12 H12A . .9700 ?
C12 H12B . .9700 ?
C13 C20 . 1.523(6) ?
C13 C14 . 1.526(6) ?
C13 C17 . 1.576(6) ?
C14 C15 . 1.304(6) ?
C15 C16 . 1.508(6) ?
C15 H15 . .9300 ?
C16 C17 . 1.522(7) ?
C16 H16A . .9700 ?
C16 H16B . .9700 ?
C17 C30 . 1.497(7) ?
C17 H17 . .9800 ?
C18 H18A . .9600 ?
C18 H18B . .9600 ?
C18 H18C . .9600 ?
C19 H19A . .9600 ?
C19 H19B . .9600 ?
C19 H19C . .9600 ?
C20 H20A . .9600 ?
C20 H20B . .9600 ?
C20 H20C . .9600 ?
C21 H21A . .9600 ?
C21 H21B . .9600 ?
C21 H21C . .9600 ?
C22 H22A . .9600 ?
C22 H22B . .9600 ?
C22 H22C . .9600 ?
C23 O3 . 1.185(5) ?
C23 O2 . 1.359(6) ?
C23 C24 . 1.489(7) ?
C24 H24A . .9600 ?
C24 H24B . .9600 ?
C24 H24C . .9600 ?
C25 O5 . 1.189(6) ?
C25 O4 . 1.339(6) ?
C25 C26 . 1.491(8) ?
C26 H26A . .9600 ?
C26 H26B . .9600 ?
C26 H26C . .9600 ?
C27 C30 . 1.345(7) ?
C27 O6 . 1.355(7) ?
C27 H27 . .9300 ?
C28 C29 . 1.323(9) ?
C28 O6 . 1.340(8) ?
C28 H28 . .9300 ?
C29 C30 . 1.420(7) ?
C29 H29 . .9300 ?

loop_
_geom_hbond_atom_site_label_D
_geom_hbond_atom_site_label_H
_geom_hbond_atom_site_label_A
_geom_hbond_site_symmetry_A
_geom_hbond_distance_DH
_geom_hbond_distance_HA
_geom_hbond_distance_DA
_geom_hbond_angle_DHA
C9 H9 O3 1_554 .98 2.57 3.437(6) 147
C20 H20C O3 1_554 .96 2.57 3.501(6) 164
C28 H28 O5 2_754 .93 2.54 3.413(8) 157

loop_
_geom_torsion_atom_site_label_1
_geom_torsion_atom_site_label_2
_geom_torsion_atom_site_label_3
_geom_torsion_atom_site_label_4
_geom_torsion
_geom_torsion_publ_flag
C10 C1 C2 C3 1.3(7) yes
C1 C2 C3 O1 155.5(5) ?
C1 C2 C3 C4 -27.8(7) yes
O1 C3 C4 C22 -47.6(6) ?
C2 C3 C4 C22 135.8(5) ?
O1 C3 C4 C21 68.0(5) ?
C2 C3 C4 C21 -108.7(5) ?
O1 C3 C4 C5 -174.9(4) ?
C2 C3 C4 C5 8.4(5) yes
C3 C4 C5 C6 162.1(3) ?
C22 C4 C5 C6 37.2(5) ?
C21 C4 C5 C6 -84.3(4) ?
C3 C4 C5 C10 33.5(5) yes
C22 C4 C5 C10 -91.5(4) ?
C21 C4 C5 C10 147.1(4) ?
C10 C5 C6 O2 179.2(3) ?
C4 C5 C6 O2 48.2(4) ?
C10 C5 C6 C7 -60.3(4) yes
C4 C5 C6 C7 168.8(3) ?
H5 C5 C10 C18 174.8 yes
C19 C8 C9 H9 175.6 yes
O2 C6 C7 O4 61.0(4) yes
C5 C6 C7 O4 -60.2(4) ?
O2 C6 C7 C8 179.3(3) ?
C5 C6 C7 C8 58.2(4) yes
O4 C7 C8 C14 -52.6(4) ?
C6 C7 C8 C14 -170.5(3) ?
O4 C7 C8 C9 66.9(4) ?
C6 C7 C8 C9 -51.0(4) yes
O4 C7 C8 C19 -167.8(3) ?
C6 C7 C8 C19 74.2(4) ?
C14 C8 C9 C11 -55.8(4) yes
C7 C8 C9 C11 -175.6(3) ?
C19 C8 C9 C11 63.3(4) ?
C14 C8 C9 C10 170.5(3) ?
C7 C8 C9 C10 50.8(4) yes
C19 C8 C9 C10 -70.3(4) ?
C2 C1 C10 C5 39.2(5) yes
C2 C1 C10 C18 -81.8(5) ?
C2 C1 C10 C9 155.5(4) ?
C6 C5 C10 C1 173.1(3) ?
C4 C5 C10 C1 -55.6(4) yes
C6 C5 C10 C18 -72.0(4) ?
C4 C5 C10 C18 59.4(5) ?
C6 C5 C10 C9 56.2(4) yes
C4 C5 C10 C9 -172.5(3) ?
C11 C9 C10 C1 58.1(5) ?
C8 C9 C10 C1 -169.3(3) ?
C11 C9 C10 C5 173.4(4) ?
C8 C9 C10 C5 -54.0(4) yes
C11 C9 C10 C18 -58.7(5) ?
C8 C9 C10 C18 73.9(5) ?
C8 C9 C11 C12 39.7(6) yes
C10 C9 C11 C12 174.0(4) ?
C9 C11 C12 C13 16.1(7) yes
C11 C12 C13 C20 72.3(6) yes
C11 C12 C13 C14 -52.6(6) yes
C11 C12 C13 C17 -163.2(4) ?
C7 C8 C14 C15 -49.2(6) ?
C9 C8 C14 C15 -168.6(5) ?
C19 C8 C14 C15 67.0(6) ?
C7 C8 C14 C13 137.1(4) ?
C9 C8 C14 C13 17.7(5) yes
C19 C8 C14 C13 -106.6(4) ?
C12 C13 C14 C15 -139.5(4) ?
C20 C13 C14 C15 95.6(4) ?
C17 C13 C14 C15 -20.4(5) yes
C12 C13 C14 C8 35.1(5) yes
C20 C13 C14 C8 -89.7(5) ?
C17 C13 C14 C8 154.3(4) ?
C8 C14 C15 C16 -172.2(4) ?
C13 C14 C15 C16 1.9(6) yes
C14 C15 C16 C17 18.2(6) yes
C15 C16 C17 C30 -158.3(4) ?
C15 C16 C17 C13 -29.5(5) yes
C12 C13 C17 C30 -84.4(6) ?
C20 C13 C17 C30 41.5(5) ?
C14 C13 C17 C30 159.4(4) ?
C12 C13 C17 C16 146.6(4) ?
C20 C13 C17 C16 -87.5(4) ?
C14 C13 C17 C16 30.3(4) yes
O6 C28 C29 C30 -.3(7) ?
O6 C27 C30 C29 .2(7) ?
O6 C27 C30 C17 -178.4(5) ?
C28 C29 C30 C27 .1(7) ?
C28 C29 C30 C17 178.6(5) ?
C16 C17 C30 C27 -148.6(5) ?
C13 C17 C30 C27 88.5(6) ?
C16 C17 C30 C29 33.2(7) yes
C13 C17 C30 C29 -89.7(6) ?
O3 C23 O2 C6 -.6(6) ?
C24 C23 O2 C6 178.5(4) ?
C7 C6 O2 C23 81.6(4) ?
C5 C6 O2 C23 -155.7(3) ?
O5 C25 O4 C7 6.5(7) ?
C26 C25 O4 C7 -173.6(4) ?
C6 C7 O4 C25 -110.0(4) ?
C8 C7 O4 C25 128.3(4) ?
C29 C28 O6 C27 .4(7) ?
C30 C27 O6 C28 -.4(7) ?

loop_
_cod_related_entry_id
_cod_related_entry_database
_cod_related_entry_code
1 ChemSpider 9342933
